data_1574855
loop_
_publ_author_name
'Chen, Zhao'
'Zou, Yijie'
'Yin, Ya'
'Deng, Diandian'
'Yang, Yue'
'Fan, Congbin'
'Pu, Shouzhi'
'Liu, Gang'

_publ_section_title
;
 Molecular engineering of bis(triphenylamine)-modified fluorene
 luminophore for immensely enriching anisotropic force-triggered
 high-contrast tricolor fluorescent molecular switches library.
;
_journal_issue 27
_journal_name_full 'Chemical science'
_journal_page_first 12293
_journal_page_last 12302
_journal_paper_doi 10.1039/d5sc02314a
_journal_volume 16
_journal_year 2025
_chemical_formula_moiety 'C64 H48 N2 O2'
_chemical_formula_sum 'C64 H48 N2 O2'
_chemical_formula_weight 877.04
_space_group_crystal_system monoclinic
_space_group_IT_number 14
_space_group_name_Hall '-P 2ybc'
_space_group_name_H-M_alt 'P 1 21/c 1'
_atom_sites_solution_hydrogens geom
_atom_sites_solution_primary dual
_audit_creation_date 2025-03-19
_audit_creation_method
;
Olex2 1.3
(compiled 2020.11.12 svn.r5f609507 for OlexSys, GUI svn.r6403)
;
_audit_update_record
;
2025-03-20 deposited with the CCDC.	2025-06-09 downloaded from the CCDC.
;
_cell_angle_alpha 90
_cell_angle_beta 93.73(2)
_cell_angle_gamma 90
_cell_formula_units_Z 4
_cell_length_a 23.448(12)
_cell_length_b 14.472(6)
_cell_length_c 14.747(8)
_cell_measurement_reflns_used 9108
_cell_measurement_temperature 272(2)
_cell_measurement_theta_max 27.57
_cell_measurement_theta_min 2.24
_cell_volume 4994(4)
_computing_cell_refinement 'Bruker SMART'
_computing_data_collection 'Bruker SMART'
_computing_data_reduction 'Bruker SAINT'
_computing_molecular_graphics 'Olex2 1.3 (Dolomanov et al., 2009)'
_computing_publication_material 'Olex2 1.3 (Dolomanov et al., 2009)'
_computing_structure_refinement 'XL  (Sheldrick, 2008)'
_computing_structure_solution 'Bruker SHELXTL'
_diffrn_ambient_temperature 272.0
_diffrn_measured_fraction_theta_full 0.998
_diffrn_measured_fraction_theta_max 0.989
_diffrn_measurement_device_type 'CCD area detector'
_diffrn_measurement_method 'phi and omega scans'
_diffrn_radiation_monochromator graphite
_diffrn_radiation_type MoK\a
_diffrn_radiation_wavelength 0.71073
_diffrn_reflns_av_R_equivalents 0.0570
_diffrn_reflns_av_unetI/netI 0.0603
_diffrn_reflns_Laue_measured_fraction_full 0.998
_diffrn_reflns_Laue_measured_fraction_max 0.989
_diffrn_reflns_limit_h_max 30
_diffrn_reflns_limit_h_min -30
_diffrn_reflns_limit_k_max 19
_diffrn_reflns_limit_k_min -16
_diffrn_reflns_limit_l_max 19
_diffrn_reflns_limit_l_min -19
_diffrn_reflns_number 41792
_diffrn_reflns_point_group_measured_fraction_full 0.998
_diffrn_reflns_point_group_measured_fraction_max 0.989
_diffrn_reflns_theta_full 25.242
_diffrn_reflns_theta_max 28.317
_diffrn_reflns_theta_min 2.120
_diffrn_source_current 1.4
_diffrn_source_power 0.07
_diffrn_source_voltage 50.0
_exptl_absorpt_coefficient_mu 0.070
_exptl_absorpt_correction_type none
_exptl_crystal_colour 'clear whiteish colourless'
_exptl_crystal_colour_lustre clear
_exptl_crystal_colour_modifier whiteish
_exptl_crystal_colour_primary colourless
_exptl_crystal_density_diffrn 1.167
_exptl_crystal_description block
_exptl_crystal_F_000 1848
_exptl_crystal_size_max 0.23
_exptl_crystal_size_mid 0.22
_exptl_crystal_size_min 0.19
_refine_diff_density_max 0.163
_refine_diff_density_min -0.191
_refine_diff_density_rms 0.039
_refine_ls_extinction_method none
_refine_ls_goodness_of_fit_ref 1.024
_refine_ls_hydrogen_treatment constr
_refine_ls_matrix_type full
_refine_ls_number_parameters 615
_refine_ls_number_reflns 12300
_refine_ls_number_restraints 0
_refine_ls_restrained_S_all 1.024
_refine_ls_R_factor_all 0.0960
_refine_ls_R_factor_gt 0.0577
_refine_ls_shift/su_max 0.000
_refine_ls_shift/su_mean 0.000
_refine_ls_structure_factor_coef Fsqd
_refine_ls_weighting_details 'w=1/[\s^2^(Fo^2^)+(0.0780P)^2^] where P=(Fo^2^+2Fc^2^)/3'
_refine_ls_weighting_scheme calc
_refine_ls_wR_factor_gt 0.1500
_refine_ls_wR_factor_ref 0.1700
_reflns_Friedel_coverage 0.000
_reflns_number_gt 6947
_reflns_number_total 12300
_reflns_threshold_expression 'I > 2\s(I)'
_cod_data_source_file d5sc02314a2.cif
_cod_data_source_block 2
_cod_depositor_comments 'Adding full bibliography for 1574855--1574856.cif.'
_cod_database_code 1574855
_shelx_shelxl_version_number 2014/7
_shelx_space_group_comment
;
The symmetry employed for this shelxl refinement is uniquely defined
by the following loop, which should always be used as a source of
symmetry information in preference to the above space-group names.
They are only intended as comments.
;
_shelx_estimated_absorpt_t_max 0.987
_shelx_estimated_absorpt_t_min 0.984
_olex2_refinement_description
;
1. Fixed Uiso
 At 1.2 times of:
  All C(H) groups
 At 1.5 times of:
  All C(H,H,H) groups
2.a Aromatic/amide H refined with riding coordinates:
 C9(H9), C17(H17), C34(H34), C48(H48), C33(H33), C30(H30), C52(H52), C49(H49),
 C13(H13), C2(H2), C58(H58), C31(H31), C19(H19), C12(H12), C51(H51), C36(H36),
 C1(H1), C18(H18), C5(H5), C56(H56), C57(H57), C54(H54), C42(H42), C46(H46),
 C40(H40), C60(H60), C64(H64), C55(H55), C6(H6), C24(H24), C37(H37), C43(H43),
 C61(H61), C38(H38), C39(H39), C27(H27), C62(H62), C63(H63), C26(H26), C25(H25),
  C44(H44), C45(H45)
2.b Idealised Me refined as rotating group:
 C7(H7A,H7B,H7C), C21(H21A,H21B,H21C)
;
_smtbx_masks_void_probe_radius 1.2
_smtbx_masks_void_truncation_radius 1.2
_olex2_submission_special_instructions 'No special instructions were received'

loop_
_space_group_symop_operation_xyz
'x, y, z'
'-x, y+1/2, -z+1/2'
'-x, -y, -z'
'x, -y-1/2, z-1/2'

loop_
_atom_site_label
_atom_site_type_symbol
_atom_site_fract_x
_atom_site_fract_y
_atom_site_fract_z
_atom_site_U_iso_or_equiv
_atom_site_adp_type
_atom_site_occupancy
_atom_site_site_symmetry_order
_atom_site_calc_flag
_atom_site_refinement_flags_posn
_atom_site_refinement_flags_adp
_atom_site_refinement_flags_occupancy
_atom_site_disorder_assembly
_atom_site_disorder_group
O1 O 0.35985(8) 0.26176(9) 0.89051(9) 0.0783(5) Uani 1 1 d . . . . .
O2 O 0.36825(8) 0.72981(10) 0.35482(10) 0.0889(5) Uani 1 1 d . . . . .
N2 N 0.16827(8) 0.82077(9) 0.46228(12) 0.0649(5) Uani 1 1 d . . . . .
C28 C 0.28144(7) 0.50743(10) 0.62487(11) 0.0402(4) Uani 1 1 d . . . . .
C15 C 0.33948(7) 0.50048(10) 0.62452(10) 0.0379(3) Uani 1 1 d . . . . .
C29 C 0.24501(7) 0.44044(10) 0.67180(11) 0.0405(4) Uani 1 1 d . . . . .
C10 C 0.37603(7) 0.42275(10) 0.66071(10) 0.0386(3) Uani 1 1 d . . . . .
N1 N 0.13797(8) 0.25460(10) 0.80454(13) 0.0679(5) Uani 1 1 d . . . . .
C16 C 0.38051(7) 0.56911(10) 0.58906(10) 0.0394(3) Uani 1 1 d . . . . .
C47 C 0.24871(7) 0.58567(10) 0.58050(11) 0.0416(4) Uani 1 1 d . . . . .
C9 C 0.36265(7) 0.33898(10) 0.70011(11) 0.0416(4) Uani 1 1 d . . . . .
H9 H 0.3249 0.3251 0.7104 0.050 Uiso 1 1 calc R U . . .
C8 C 0.40594(8) 0.27548(11) 0.72430(11) 0.0441(4) Uani 1 1 d . . . . .
C17 C 0.37305(7) 0.65575(11) 0.54955(11) 0.0434(4) Uani 1 1 d . . . . .
H17 H 0.3364 0.6795 0.5382 0.052 Uiso 1 1 calc R U . . .
C11 C 0.43363(7) 0.44273(11) 0.64693(11) 0.0464(4) Uani 1 1 d . . . . .
C4 C 0.39159(7) 0.18503(11) 0.76491(12) 0.0456(4) Uani 1 1 d . . . . .
C14 C 0.43647(7) 0.53493(12) 0.60488(11) 0.0455(4) Uani 1 1 d . . . . .
C20 C 0.42055(7) 0.70764(11) 0.52665(11) 0.0463(4) Uani 1 1 d . . . . .
C34 C 0.24353(8) 0.44013(11) 0.76572(12) 0.0478(4) Uani 1 1 d . . . . .
H34 H 0.2665 0.4812 0.8001 0.057 Uiso 1 1 calc R U . . .
C3 C 0.36836(8) 0.17891(11) 0.84895(12) 0.0489(4) Uani 1 1 d . . . . .
C50 C 0.19345(8) 0.73923(11) 0.50103(14) 0.0527(4) Uani 1 1 d . . . . .
C23 C 0.41309(8) 0.80043(12) 0.48317(13) 0.0516(4) Uani 1 1 d . . . . .
C48 C 0.24238(8) 0.59464(12) 0.48739(12) 0.0524(4) Uani 1 1 d . . . . .
H48 H 0.2564 0.5488 0.4507 0.063 Uiso 1 1 calc R U . . .
C53 C 0.19001(8) 0.90767(11) 0.49558(13) 0.0518(4) Uani 1 1 d . . . . .
C32 C 0.17437(8) 0.31765(11) 0.75980(13) 0.0529(4) Uani 1 1 d . . . . .
C35 C 0.14457(8) 0.15880(12) 0.78899(13) 0.0533(4) Uani 1 1 d . . . . .
C59 C 0.13042(8) 0.81627(12) 0.38413(14) 0.0540(5) Uani 1 1 d . . . . .
C33 C 0.20850(8) 0.37974(12) 0.80915(13) 0.0536(5) Uani 1 1 d . . . . .
H33 H 0.2080 0.3811 0.8721 0.064 Uiso 1 1 calc R U . . .
C30 C 0.21007(8) 0.37783(12) 0.62328(13) 0.0544(5) Uani 1 1 d . . . . .
H30 H 0.2099 0.3769 0.5602 0.065 Uiso 1 1 calc R U . . .
C52 C 0.22413(8) 0.65243(12) 0.63270(13) 0.0563(5) Uani 1 1 d . . . . .
H52 H 0.2259 0.6457 0.6955 0.068 Uiso 1 1 calc R U . . .
C49 C 0.21531(8) 0.67112(12) 0.44751(13) 0.0571(5) Uani 1 1 d . . . . .
H49 H 0.2119 0.6766 0.3846 0.068 Uiso 1 1 calc R U . . .
C13 C 0.46278(8) 0.29688(13) 0.70788(14) 0.0588(5) Uani 1 1 d . . . . .
H13 H 0.4914 0.2541 0.7229 0.071 Uiso 1 1 calc R U . . .
C41 C 0.09735(8) 0.28799(12) 0.86308(14) 0.0553(5) Uani 1 1 d . . . . .
C2 C 0.35698(8) 0.09371(13) 0.88735(14) 0.0585(5) Uani 1 1 d . . . . .
H2 H 0.3419 0.0906 0.9440 0.070 Uiso 1 1 calc R U . . .
C58 C 0.15236(9) 0.97803(12) 0.51252(14) 0.0578(5) Uani 1 1 d . . . . .
H58 H 0.1133 0.9688 0.5015 0.069 Uiso 1 1 calc R U . . .
C31 C 0.17547(9) 0.31678(13) 0.66652(14) 0.0611(5) Uani 1 1 d . . . . .
H31 H 0.1529 0.2750 0.6325 0.073 Uiso 1 1 calc R U . . .
C19 C 0.47530(8) 0.67256(14) 0.54528(15) 0.0643(5) Uani 1 1 d . . . . .
H19 H 0.5067 0.7079 0.5316 0.077 Uiso 1 1 calc R U . . .
C12 C 0.47692(8) 0.38025(14) 0.66980(15) 0.0630(5) Uani 1 1 d . . . . .
H12 H 0.5147 0.3942 0.6597 0.076 Uiso 1 1 calc R U . . .
C51 C 0.19712(9) 0.72841(12) 0.59383(14) 0.0632(5) Uani 1 1 d . . . . .
H51 H 0.1813 0.7726 0.6305 0.076 Uiso 1 1 calc R U . . .
C36 C 0.19814(9) 0.11859(14) 0.79318(14) 0.0626(5) Uani 1 1 d . . . . .
H36 H 0.2304 0.1545 0.8069 0.075 Uiso 1 1 calc R U . . .
C1 C 0.36825(9) 0.01390(12) 0.84075(16) 0.0628(5) Uani 1 1 d . . . . .
H1 H 0.3608 -0.0432 0.8664 0.075 Uiso 1 1 calc R U . . .
C18 C 0.48382(8) 0.58606(15) 0.58379(15) 0.0668(6) Uani 1 1 d . . . . .
H18 H 0.5205 0.5627 0.5953 0.080 Uiso 1 1 calc R U . . .
C5 C 0.40264(10) 0.10279(12) 0.72038(14) 0.0639(5) Uani 1 1 d . . . . .
H5 H 0.4188 0.1048 0.6645 0.077 Uiso 1 1 calc R U . . .
C56 C 0.23035(11) 1.07515(14) 0.56349(14) 0.0711(6) Uani 1 1 d . . . . .
H56 H 0.2440 1.1316 0.5859 0.085 Uiso 1 1 calc R U . . .
C22 C 0.38713(9) 0.80981(13) 0.39585(14) 0.0619(5) Uani 1 1 d . . . . .
C57 C 0.17243(11) 1.06204(13) 0.54581(14) 0.0659(6) Uani 1 1 d . . . . .
H57 H 0.1470 1.1096 0.5563 0.079 Uiso 1 1 calc R U . . .
C54 C 0.24789(9) 0.92095(14) 0.51302(16) 0.0668(5) Uani 1 1 d . . . . .
H54 H 0.2734 0.8739 0.5015 0.080 Uiso 1 1 calc R U . . .
C42 C 0.07034(9) 0.37177(14) 0.84738(16) 0.0661(5) Uani 1 1 d . . . . .
H42 H 0.0789 0.4074 0.7976 0.079 Uiso 1 1 calc R U . . .
C46 C 0.08362(9) 0.23634(15) 0.93819(15) 0.0676(6) Uani 1 1 d . . . . .
H46 H 0.1016 0.1799 0.9500 0.081 Uiso 1 1 calc R U . . .
C40 C 0.09656(10) 0.10403(14) 0.76854(16) 0.0706(6) Uani 1 1 d . . . . .
H40 H 0.0602 0.1301 0.7647 0.085 Uiso 1 1 calc R U . . .
C60 C 0.09264(9) 0.74223(14) 0.37195(18) 0.0737(6) Uani 1 1 d . . . . .
H60 H 0.0918 0.6966 0.4162 0.088 Uiso 1 1 calc R U . . .
C64 C 0.12978(10) 0.88431(15) 0.31877(15) 0.0691(6) Uani 1 1 d . . . . .
H64 H 0.1540 0.9350 0.3263 0.083 Uiso 1 1 calc R U . . .
C55 C 0.26786(11) 1.00472(15) 0.54788(17) 0.0743(6) Uani 1 1 d . . . . .
H55 H 0.3068 1.0133 0.5608 0.089 Uiso 1 1 calc R U . . .
C6 C 0.39004(11) 0.01772(13) 0.75781(16) 0.0705(6) Uani 1 1 d . . . . .
H6 H 0.3965 -0.0364 0.7261 0.085 Uiso 1 1 calc R U . . .
C24 C 0.43390(10) 0.87893(14) 0.52658(17) 0.0724(6) Uani 1 1 d . . . . .
H24 H 0.4519 0.8741 0.5845 0.087 Uiso 1 1 calc R U . . .
C37 C 0.20386(12) 0.02485(16) 0.77693(15) 0.0746(6) Uani 1 1 d . . . . .
H37 H 0.2400 -0.0017 0.7783 0.089 Uiso 1 1 calc R U . . .
C43 C 0.02996(10) 0.40325(18) 0.9064(2) 0.0853(8) Uani 1 1 d . . . . .
H43 H 0.0124 0.4602 0.8958 0.102 Uiso 1 1 calc R U . . .
C61 C 0.05666(10) 0.73646(18) 0.2950(2) 0.0920(9) Uani 1 1 d . . . . .
H61 H 0.0318 0.6866 0.2874 0.110 Uiso 1 1 calc R U . . .
C38 C 0.15615(13) -0.02890(15) 0.75877(16) 0.0797(7) Uani 1 1 d . . . . .
H38 H 0.1599 -0.0922 0.7498 0.096 Uiso 1 1 calc R U . . .
C39 C 0.10363(13) 0.01044(15) 0.75395(18) 0.0815(7) Uani 1 1 d . . . . .
H39 H 0.0716 -0.0263 0.7405 0.098 Uiso 1 1 calc R U . . .
C27 C 0.42852(12) 0.96572(15) 0.4854(2) 0.0892(8) Uani 1 1 d . . . . .
H27 H 0.4424 1.0181 0.5160 0.107 Uiso 1 1 calc R U . . .
C62 C 0.05685(11) 0.8030(2) 0.2292(2) 0.0935(9) Uani 1 1 d . . . . .
H62 H 0.0329 0.7981 0.1767 0.112 Uiso 1 1 calc R U . . .
C63 C 0.09287(12) 0.8771(2) 0.24172(17) 0.0891(8) Uani 1 1 d . . . . .
H63 H 0.0926 0.9233 0.1979 0.107 Uiso 1 1 calc R U . . .
C26 C 0.40305(13) 0.97317(16) 0.4011(2) 0.0894(8) Uani 1 1 d . . . . .
H26 H 0.3992 1.0309 0.3737 0.107 Uiso 1 1 calc R U . . .
C25 C 0.38269(12) 0.89609(16) 0.35540(17) 0.0837(7) Uani 1 1 d . . . . .
H25 H 0.3658 0.9019 0.2969 0.100 Uiso 1 1 calc R U . . .
C44 C 0.01609(11) 0.3512(2) 0.9793(2) 0.0930(9) Uani 1 1 d . . . . .
H44 H -0.0114 0.3716 1.0173 0.112 Uiso 1 1 calc R U . . .
C45 C 0.04345(11) 0.2683(2) 0.99547(18) 0.0875(8) Uani 1 1 d . . . . .
H45 H 0.0349 0.2332 1.0456 0.105 Uiso 1 1 calc R U . . .
C7 C 0.34361(16) 0.2615(2) 0.98020(18) 0.1195(12) Uani 1 1 d . . . . .
H7A H 0.3079 0.2294 0.9830 0.179 Uiso 1 1 calc R U . . .
H7B H 0.3394 0.3240 1.0006 0.179 Uiso 1 1 calc R U . . .
H7C H 0.3724 0.2309 1.0185 0.179 Uiso 1 1 calc R U . . .
C21 C 0.3418(2) 0.7352(2) 0.2673(2) 0.166(2) Uani 1 1 d . . . . .
H21A H 0.3692 0.7549 0.2256 0.249 Uiso 1 1 calc R U . . .
H21B H 0.3110 0.7789 0.2667 0.249 Uiso 1 1 calc R U . . .
H21C H 0.3271 0.6756 0.2494 0.249 Uiso 1 1 calc R U . . .

loop_
_atom_site_aniso_label
_atom_site_aniso_U_11
_atom_site_aniso_U_22
_atom_site_aniso_U_33
_atom_site_aniso_U_23
_atom_site_aniso_U_13
_atom_site_aniso_U_12
O1 0.1263(14) 0.0525(7) 0.0599(9) 0.0087(6) 0.0346(9) 0.0216(8)
O2 0.1431(16) 0.0591(8) 0.0598(9) 0.0119(7) -0.0283(9) 0.0069(9)
N2 0.0737(11) 0.0354(7) 0.0819(12) -0.0009(7) -0.0235(9) 0.0059(7)
C28 0.0445(9) 0.0338(7) 0.0421(8) -0.0003(6) 0.0027(7) 0.0013(6)
C15 0.0436(9) 0.0343(7) 0.0357(8) 0.0013(6) 0.0030(7) -0.0007(6)
C29 0.0370(8) 0.0332(7) 0.0516(9) 0.0016(7) 0.0042(7) 0.0018(6)
C10 0.0416(9) 0.0395(8) 0.0349(8) 0.0010(6) 0.0032(7) 0.0004(7)
N1 0.0751(11) 0.0411(8) 0.0922(13) -0.0053(8) 0.0406(10) -0.0137(8)
C16 0.0424(9) 0.0408(8) 0.0348(8) 0.0026(6) 0.0008(7) -0.0025(7)
C47 0.0388(9) 0.0340(7) 0.0521(9) 0.0023(7) 0.0023(7) -0.0029(7)
C9 0.0460(9) 0.0391(8) 0.0399(8) 0.0026(7) 0.0035(7) -0.0001(7)
C8 0.0538(10) 0.0397(8) 0.0388(8) 0.0036(7) 0.0028(7) 0.0064(7)
C17 0.0433(9) 0.0433(8) 0.0435(9) 0.0055(7) 0.0019(7) -0.0005(7)
C11 0.0450(10) 0.0461(9) 0.0476(9) 0.0126(7) 0.0000(7) -0.0010(7)
C4 0.0491(10) 0.0402(8) 0.0469(9) 0.0062(7) -0.0016(8) 0.0046(7)
C14 0.0419(9) 0.0466(8) 0.0480(9) 0.0116(7) 0.0017(7) -0.0037(7)
C20 0.0501(10) 0.0455(9) 0.0433(9) 0.0087(7) 0.0038(8) -0.0046(7)
C34 0.0523(10) 0.0422(8) 0.0493(9) -0.0043(7) 0.0051(8) -0.0093(7)
C3 0.0494(10) 0.0435(9) 0.0537(10) 0.0089(8) 0.0031(8) 0.0099(8)
C50 0.0521(11) 0.0355(8) 0.0689(12) 0.0009(8) -0.0076(9) 0.0045(7)
C23 0.0521(11) 0.0452(9) 0.0589(11) 0.0118(8) 0.0128(9) -0.0043(8)
C48 0.0586(11) 0.0462(9) 0.0511(10) -0.0063(8) -0.0067(8) 0.0144(8)
C53 0.0562(11) 0.0369(8) 0.0610(11) 0.0024(8) -0.0053(9) 0.0003(8)
C32 0.0547(11) 0.0396(8) 0.0661(12) -0.0010(8) 0.0170(9) -0.0064(8)
C35 0.0608(12) 0.0408(8) 0.0603(11) 0.0007(8) 0.0180(9) -0.0091(8)
C59 0.0458(10) 0.0424(9) 0.0724(12) -0.0076(9) -0.0060(9) 0.0100(8)
C33 0.0621(12) 0.0493(9) 0.0508(10) -0.0022(8) 0.0156(9) -0.0073(8)
C30 0.0605(12) 0.0521(10) 0.0504(10) -0.0034(8) 0.0028(9) -0.0119(9)
C52 0.0717(13) 0.0453(9) 0.0524(10) 0.0005(8) 0.0084(9) 0.0068(9)
C49 0.0642(12) 0.0514(10) 0.0536(10) -0.0003(8) -0.0120(9) 0.0120(9)
C13 0.0498(11) 0.0585(11) 0.0681(12) 0.0203(9) 0.0036(9) 0.0125(9)
C41 0.0474(10) 0.0487(10) 0.0711(12) -0.0089(9) 0.0146(9) -0.0124(8)
C2 0.0566(11) 0.0546(10) 0.0651(12) 0.0203(9) 0.0101(9) 0.0045(9)
C58 0.0625(12) 0.0439(9) 0.0663(12) 0.0026(8) -0.0019(10) 0.0042(9)
C31 0.0658(13) 0.0509(10) 0.0664(12) -0.0057(9) 0.0037(10) -0.0218(9)
C19 0.0459(11) 0.0655(12) 0.0812(14) 0.0276(11) 0.0021(10) -0.0105(9)
C12 0.0411(10) 0.0653(12) 0.0827(14) 0.0251(10) 0.0035(9) 0.0024(9)
C51 0.0810(14) 0.0429(9) 0.0666(13) -0.0037(9) 0.0120(11) 0.0167(9)
C36 0.0629(13) 0.0613(12) 0.0632(12) 0.0015(10) 0.0025(10) -0.0016(10)
C1 0.0621(12) 0.0419(9) 0.0826(15) 0.0169(9) -0.0079(11) -0.0045(9)
C18 0.0423(10) 0.0694(12) 0.0881(15) 0.0307(11) 0.0000(10) -0.0015(9)
C5 0.0917(16) 0.0485(10) 0.0518(11) -0.0005(9) 0.0069(10) 0.0068(10)
C56 0.1022(19) 0.0487(11) 0.0625(13) -0.0029(9) 0.0072(12) -0.0186(12)
C22 0.0761(14) 0.0521(11) 0.0579(12) 0.0163(9) 0.0078(10) 0.0080(10)
C57 0.0939(17) 0.0427(9) 0.0613(12) -0.0001(9) 0.0077(11) 0.0057(10)
C54 0.0596(13) 0.0539(11) 0.0871(15) -0.0024(10) 0.0054(11) 0.0034(9)
C42 0.0560(12) 0.0571(11) 0.0848(15) -0.0120(11) 0.0013(11) -0.0058(9)
C46 0.0600(13) 0.0680(12) 0.0766(14) -0.0053(11) 0.0195(11) -0.0133(10)
C40 0.0618(13) 0.0574(11) 0.0941(16) -0.0026(11) 0.0150(12) -0.0115(10)
C60 0.0572(13) 0.0521(11) 0.1094(18) -0.0037(12) -0.0127(12) 0.0031(9)
C64 0.0697(14) 0.0681(13) 0.0682(13) 0.0038(11) -0.0041(11) -0.0012(11)
C55 0.0664(14) 0.0705(14) 0.0854(16) 0.0001(12) -0.0005(12) -0.0194(11)
C6 0.0958(17) 0.0412(10) 0.0734(14) -0.0039(9) -0.0039(12) 0.0007(10)
C24 0.0805(15) 0.0561(11) 0.0812(15) 0.0072(11) 0.0094(12) -0.0146(11)
C37 0.0923(17) 0.0660(13) 0.0656(13) 0.0149(11) 0.0072(12) 0.0248(13)
C43 0.0544(13) 0.0710(14) 0.130(2) -0.0320(15) -0.0006(14) 0.0027(11)
C61 0.0556(14) 0.0757(15) 0.140(3) -0.0335(17) -0.0305(15) 0.0123(12)
C38 0.119(2) 0.0449(10) 0.0755(15) 0.0075(10) 0.0103(15) 0.0029(13)
C39 0.0998(19) 0.0556(12) 0.0895(17) -0.0021(12) 0.0093(15) -0.0262(13)
C27 0.101(2) 0.0482(11) 0.120(2) 0.0047(13) 0.0202(17) -0.0156(12)
C62 0.0747(17) 0.108(2) 0.0936(19) -0.0347(17) -0.0282(14) 0.0328(16)
C63 0.0971(19) 0.1004(19) 0.0677(15) -0.0018(14) -0.0094(14) 0.0180(16)
C26 0.116(2) 0.0502(12) 0.105(2) 0.0289(13) 0.0299(18) 0.0072(13)
C25 0.109(2) 0.0650(14) 0.0778(15) 0.0300(12) 0.0127(14) 0.0177(13)
C44 0.0609(15) 0.105(2) 0.116(2) -0.0365(18) 0.0291(15) -0.0142(15)
C45 0.0818(17) 0.1000(19) 0.0844(17) -0.0136(14) 0.0339(14) -0.0255(15)
C7 0.202(4) 0.0856(18) 0.0783(18) -0.0014(14) 0.066(2) 0.023(2)
C21 0.311(6) 0.0851(19) 0.087(2) 0.0035(16) -0.094(3) 0.031(3)

loop_
_atom_type_symbol
_atom_type_description
_atom_type_scat_dispersion_real
_atom_type_scat_dispersion_imag
_atom_type_scat_source
C C 0.0033 0.0016 'International Tables Vol C Tables 4.2.6.8 and 6.1.1.4'
H H 0.0000 0.0000 'International Tables Vol C Tables 4.2.6.8 and 6.1.1.4'
N N 0.0061 0.0033 'International Tables Vol C Tables 4.2.6.8 and 6.1.1.4'
O O 0.0106 0.0060 'International Tables Vol C Tables 4.2.6.8 and 6.1.1.4'

loop_
_geom_angle_atom_site_label_1
_geom_angle_atom_site_label_2
_geom_angle_atom_site_label_3
_geom_angle
_geom_angle_site_symmetry_1
_geom_angle_site_symmetry_3
_geom_angle_publ_flag
C3 O1 C7 118.53(17) . . ?
C22 O2 C21 118.24(18) . . ?
C50 N2 C53 117.50(16) . . ?
C59 N2 C50 120.86(15) . . ?
C59 N2 C53 120.80(14) . . ?
C15 C28 C29 123.72(14) . . ?
C15 C28 C47 122.52(14) . . ?
C29 C28 C47 113.73(14) . . ?
C28 C15 C10 127.15(14) . . ?
C28 C15 C16 127.94(14) . . ?
C10 C15 C16 104.91(14) . . ?
C34 C29 C28 121.16(14) . . ?
C34 C29 C30 117.38(15) . . ?
C30 C29 C28 121.43(15) . . ?
C9 C10 C15 131.88(15) . . ?
C9 C10 C11 118.97(15) . . ?
C11 C10 C15 109.12(13) . . ?
C35 N1 C32 118.19(14) . . ?
C41 N1 C32 120.49(14) . . ?
C41 N1 C35 121.31(14) . . ?
C17 C16 C15 132.67(15) . . ?
C17 C16 C14 118.50(14) . . ?
C14 C16 C15 108.77(13) . . ?
C48 C47 C28 121.79(15) . . ?
C48 C47 C52 117.82(15) . . ?
C52 C47 C28 120.38(15) . . ?
C10 C9 H9 120.0 . . ?
C10 C9 C8 120.02(16) . . ?
C8 C9 H9 120.0 . . ?
C9 C8 C4 120.11(15) . . ?
C9 C8 C13 119.49(15) . . ?
C13 C8 C4 120.37(15) . . ?
C16 C17 H17 119.9 . . ?
C16 C17 C20 120.28(16) . . ?
C20 C17 H17 119.9 . . ?
C10 C11 C14 108.44(14) . . ?
C12 C11 C10 121.69(15) . . ?
C12 C11 C14 129.85(16) . . ?
C3 C4 C8 121.85(15) . . ?
C3 C4 C5 117.55(16) . . ?
C5 C4 C8 120.58(16) . . ?
C16 C14 C11 108.69(14) . . ?
C18 C14 C16 121.80(16) . . ?
C18 C14 C11 129.49(16) . . ?
C17 C20 C23 120.82(16) . . ?
C19 C20 C17 119.61(15) . . ?
C19 C20 C23 119.57(15) . . ?
C29 C34 H34 119.4 . . ?
C33 C34 C29 121.19(16) . . ?
C33 C34 H34 119.4 . . ?
O1 C3 C4 114.92(14) . . ?
O1 C3 C2 123.91(17) . . ?
C4 C3 C2 121.13(16) . . ?
C49 C50 N2 121.46(18) . . ?
C51 C50 N2 119.46(17) . . ?
C51 C50 C49 119.07(16) . . ?
C22 C23 C20 121.05(17) . . ?
C24 C23 C20 120.93(18) . . ?
C24 C23 C22 117.97(18) . . ?
C47 C48 H48 119.5 . . ?
C47 C48 C49 120.96(17) . . ?
C49 C48 H48 119.5 . . ?
C58 C53 N2 119.49(18) . . ?
C54 C53 N2 120.71(17) . . ?
C54 C53 C58 119.78(17) . . ?
C33 C32 N1 120.83(18) . . ?
C31 C32 N1 120.16(17) . . ?
C31 C32 C33 119.01(16) . . ?
C36 C35 N1 120.93(17) . . ?
C36 C35 C40 119.28(18) . . ?
C40 C35 N1 119.79(18) . . ?
C60 C59 N2 120.11(18) . . ?
C64 C59 N2 121.11(18) . . ?
C64 C59 C60 118.8(2) . . ?
C34 C33 H33 119.7 . . ?
C32 C33 C34 120.56(17) . . ?
C32 C33 H33 119.7 . . ?
C29 C30 H30 119.2 . . ?
C31 C30 C29 121.56(18) . . ?
C31 C30 H30 119.2 . . ?
C47 C52 H52 119.2 . . ?
C51 C52 C47 121.56(18) . . ?
C51 C52 H52 119.2 . . ?
C50 C49 C48 120.21(18) . . ?
C50 C49 H49 119.9 . . ?
C48 C49 H49 119.9 . . ?
C8 C13 H13 119.4 . . ?
C12 C13 C8 121.25(17) . . ?
C12 C13 H13 119.4 . . ?
C42 C41 N1 121.23(19) . . ?
C42 C41 C46 118.55(19) . . ?
C46 C41 N1 120.22(18) . . ?
C3 C2 H2 120.3 . . ?
C1 C2 C3 119.48(18) . . ?
C1 C2 H2 120.3 . . ?
C53 C58 H58 119.8 . . ?
C53 C58 C57 120.4(2) . . ?
C57 C58 H58 119.8 . . ?
C32 C31 C30 120.28(17) . . ?
C32 C31 H31 119.9 . . ?
C30 C31 H31 119.9 . . ?
C20 C19 H19 119.4 . . ?
C18 C19 C20 121.19(17) . . ?
C18 C19 H19 119.4 . . ?
C11 C12 H12 120.7 . . ?
C13 C12 C11 118.56(18) . . ?
C13 C12 H12 120.7 . . ?
C50 C51 C52 120.22(17) . . ?
C50 C51 H51 119.9 . . ?
C52 C51 H51 119.9 . . ?
C35 C36 H36 119.9 . . ?
C35 C36 C37 120.2(2) . . ?
C37 C36 H36 119.9 . . ?
C2 C1 H1 119.6 . . ?
C6 C1 C2 120.72(17) . . ?
C6 C1 H1 119.6 . . ?
C14 C18 H18 120.7 . . ?
C19 C18 C14 118.59(18) . . ?
C19 C18 H18 120.7 . . ?
C4 C5 H5 119.4 . . ?
C6 C5 C4 121.30(19) . . ?
C6 C5 H5 119.4 . . ?
C57 C56 H56 120.0 . . ?
C55 C56 H56 120.0 . . ?
C55 C56 C57 119.93(19) . . ?
O2 C22 C23 115.83(16) . . ?
O2 C22 C25 124.1(2) . . ?
C25 C22 C23 120.1(2) . . ?
C58 C57 H57 120.1 . . ?
C56 C57 C58 119.8(2) . . ?
C56 C57 H57 120.1 . . ?
C53 C54 H54 120.1 . . ?
C53 C54 C55 119.73(19) . . ?
C55 C54 H54 120.1 . . ?
C41 C42 H42 119.9 . . ?
C41 C42 C43 120.1(2) . . ?
C43 C42 H42 119.9 . . ?
C41 C46 H46 119.7 . . ?
C45 C46 C41 120.5(2) . . ?
C45 C46 H46 119.7 . . ?
C35 C40 H40 120.4 . . ?
C39 C40 C35 119.2(2) . . ?
C39 C40 H40 120.4 . . ?
C59 C60 H60 119.8 . . ?
C61 C60 C59 120.3(2) . . ?
C61 C60 H60 119.8 . . ?
C59 C64 H64 120.1 . . ?
C59 C64 C63 119.8(2) . . ?
C63 C64 H64 120.1 . . ?
C56 C55 C54 120.4(2) . . ?
C56 C55 H55 119.8 . . ?
C54 C55 H55 119.8 . . ?
C1 C6 C5 119.78(19) . . ?
C1 C6 H6 120.1 . . ?
C5 C6 H6 120.1 . . ?
C23 C24 H24 119.3 . . ?
C23 C24 C27 121.3(2) . . ?
C27 C24 H24 119.3 . . ?
C36 C37 H37 120.0 . . ?
C38 C37 C36 120.1(2) . . ?
C38 C37 H37 120.0 . . ?
C42 C43 H43 119.6 . . ?
C44 C43 C42 120.8(2) . . ?
C44 C43 H43 119.6 . . ?
C60 C61 H61 119.5 . . ?
C62 C61 C60 120.9(2) . . ?
C62 C61 H61 119.5 . . ?
C37 C38 H38 120.1 . . ?
C39 C38 C37 119.9(2) . . ?
C39 C38 H38 120.1 . . ?
C40 C39 H39 119.3 . . ?
C38 C39 C40 121.4(2) . . ?
C38 C39 H39 119.3 . . ?
C24 C27 H27 120.2 . . ?
C26 C27 C24 119.7(2) . . ?
C26 C27 H27 120.2 . . ?
C61 C62 H62 120.5 . . ?
C61 C62 C63 119.1(2) . . ?
C63 C62 H62 120.5 . . ?
C64 C63 H63 119.5 . . ?
C62 C63 C64 121.1(3) . . ?
C62 C63 H63 119.5 . . ?
C27 C26 H26 119.8 . . ?
C27 C26 C25 120.5(2) . . ?
C25 C26 H26 119.8 . . ?
C22 C25 H25 119.8 . . ?
C26 C25 C22 120.5(2) . . ?
C26 C25 H25 119.8 . . ?
C43 C44 H44 120.5 . . ?
C43 C44 C45 119.0(2) . . ?
C45 C44 H44 120.5 . . ?
C46 C45 H45 119.5 . . ?
C44 C45 C46 120.9(3) . . ?
C44 C45 H45 119.5 . . ?
O1 C7 H7A 109.5 . . ?
O1 C7 H7B 109.5 . . ?
O1 C7 H7C 109.5 . . ?
H7A C7 H7B 109.5 . . ?
H7A C7 H7C 109.5 . . ?
H7B C7 H7C 109.5 . . ?
O2 C21 H21A 109.5 . . ?
O2 C21 H21B 109.5 . . ?
O2 C21 H21C 109.5 . . ?
H21A C21 H21B 109.5 . . ?
H21A C21 H21C 109.5 . . ?
H21B C21 H21C 109.5 . . ?

loop_
_geom_bond_atom_site_label_1
_geom_bond_atom_site_label_2
_geom_bond_distance
_geom_bond_site_symmetry_2
_geom_bond_publ_flag
O1 C3 1.367(2) . ?
O1 C7 1.400(3) . ?
O2 C22 1.367(3) . ?
O2 C21 1.397(3) . ?
N2 C50 1.422(2) . ?
N2 C53 1.432(2) . ?
N2 C59 1.410(2) . ?
C28 C15 1.365(2) . ?
C28 C29 1.492(2) . ?
C28 C47 1.495(2) . ?
C15 C10 1.492(2) . ?
C15 C16 1.500(2) . ?
C29 C34 1.388(2) . ?
C29 C30 1.388(2) . ?
C10 C9 1.389(2) . ?
C10 C11 1.409(2) . ?
N1 C32 1.439(2) . ?
N1 C35 1.415(2) . ?
N1 C41 1.412(2) . ?
C16 C17 1.389(2) . ?
C16 C14 1.407(2) . ?
C47 C48 1.378(2) . ?
C47 C52 1.384(2) . ?
C9 H9 0.9300 . ?
C9 C8 1.398(2) . ?
C8 C4 1.487(2) . ?
C8 C13 1.404(3) . ?
C17 H17 0.9300 . ?
C17 C20 1.402(2) . ?
C11 C14 1.475(2) . ?
C11 C12 1.385(2) . ?
C4 C3 1.389(3) . ?
C4 C5 1.392(2) . ?
C14 C18 1.386(2) . ?
C20 C23 1.493(2) . ?
C20 C19 1.391(3) . ?
C34 H34 0.9300 . ?
C34 C33 1.384(2) . ?
C3 C2 1.390(2) . ?
C50 C49 1.382(3) . ?
C50 C51 1.375(3) . ?
C23 C22 1.395(3) . ?
C23 C24 1.378(3) . ?
C48 H48 0.9300 . ?
C48 C49 1.387(2) . ?
C53 C58 1.381(3) . ?
C53 C54 1.378(3) . ?
C32 C33 1.379(3) . ?
C32 C31 1.378(3) . ?
C35 C36 1.382(3) . ?
C35 C40 1.394(3) . ?
C59 C60 1.394(3) . ?
C59 C64 1.377(3) . ?
C33 H33 0.9300 . ?
C30 H30 0.9300 . ?
C30 C31 1.383(3) . ?
C52 H52 0.9300 . ?
C52 C51 1.375(3) . ?
C49 H49 0.9300 . ?
C13 H13 0.9300 . ?
C13 C12 1.380(3) . ?
C41 C42 1.380(3) . ?
C41 C46 1.391(3) . ?
C2 H2 0.9300 . ?
C2 C1 1.378(3) . ?
C58 H58 0.9300 . ?
C58 C57 1.382(3) . ?
C31 H31 0.9300 . ?
C19 H19 0.9300 . ?
C19 C18 1.384(3) . ?
C12 H12 0.9300 . ?
C51 H51 0.9300 . ?
C36 H36 0.9300 . ?
C36 C37 1.386(3) . ?
C1 H1 0.9300 . ?
C1 C6 1.357(3) . ?
C18 H18 0.9300 . ?
C5 H5 0.9300 . ?
C5 C6 1.389(3) . ?
C56 H56 0.9300 . ?
C56 C57 1.379(3) . ?
C56 C55 1.375(3) . ?
C22 C25 1.385(3) . ?
C57 H57 0.9300 . ?
C54 H54 0.9300 . ?
C54 C55 1.386(3) . ?
C42 H42 0.9300 . ?
C42 C43 1.403(3) . ?
C46 H46 0.9300 . ?
C46 C45 1.385(3) . ?
C40 H40 0.9300 . ?
C40 C39 1.383(3) . ?
C60 H60 0.9300 . ?
C60 C61 1.372(3) . ?
C64 H64 0.9300 . ?
C64 C63 1.387(3) . ?
C55 H55 0.9300 . ?
C6 H6 0.9300 . ?
C24 H24 0.9300 . ?
C24 C27 1.397(3) . ?
C37 H37 0.9300 . ?
C37 C38 1.374(4) . ?
C43 H43 0.9300 . ?
C43 C44 1.370(4) . ?
C61 H61 0.9300 . ?
C61 C62 1.367(4) . ?
C38 H38 0.9300 . ?
C38 C39 1.354(4) . ?
C39 H39 0.9300 . ?
C27 H27 0.9300 . ?
C27 C26 1.348(4) . ?
C62 H62 0.9300 . ?
C62 C63 1.370(4) . ?
C63 H63 0.9300 . ?
C26 H26 0.9300 . ?
C26 C25 1.373(4) . ?
C25 H25 0.9300 . ?
C44 H44 0.9300 . ?
C44 C45 1.373(4) . ?
C45 H45 0.9300 . ?
C7 H7A 0.9600 . ?
C7 H7B 0.9600 . ?
C7 H7C 0.9600 . ?
C21 H21A 0.9600 . ?
C21 H21B 0.9600 . ?
C21 H21C 0.9600 . ?

loop_
_geom_torsion_atom_site_label_1
_geom_torsion_atom_site_label_2
_geom_torsion_atom_site_label_3
_geom_torsion_atom_site_label_4
_geom_torsion
_geom_torsion_site_symmetry_1
_geom_torsion_site_symmetry_2
_geom_torsion_site_symmetry_3
_geom_torsion_site_symmetry_4
_geom_torsion_publ_flag
O1 C3 C2 C1 -178.53(19) . . . . ?
O2 C22 C25 C26 -179.6(2) . . . . ?
N2 C50 C49 C48 176.53(18) . . . . ?
N2 C50 C51 C52 -176.43(19) . . . . ?
N2 C53 C58 C57 179.15(18) . . . . ?
N2 C53 C54 C55 -178.0(2) . . . . ?
N2 C59 C60 C61 -178.5(2) . . . . ?
N2 C59 C64 C63 178.7(2) . . . . ?
C28 C15 C10 C9 2.2(3) . . . . ?
C28 C15 C10 C11 179.94(16) . . . . ?
C28 C15 C16 C17 1.1(3) . . . . ?
C28 C15 C16 C14 178.30(16) . . . . ?
C28 C29 C34 C33 178.14(16) . . . . ?
C28 C29 C30 C31 -178.80(17) . . . . ?
C28 C47 C48 C49 -175.44(17) . . . . ?
C28 C47 C52 C51 175.55(18) . . . . ?
C15 C28 C29 C34 74.2(2) . . . . ?
C15 C28 C29 C30 -107.7(2) . . . . ?
C15 C28 C47 C48 70.7(2) . . . . ?
C15 C28 C47 C52 -108.68(19) . . . . ?
C15 C10 C9 C8 176.69(15) . . . . ?
C15 C10 C11 C14 2.13(18) . . . . ?
C15 C10 C11 C12 -176.63(17) . . . . ?
C15 C16 C17 C20 176.63(16) . . . . ?
C15 C16 C14 C11 2.33(18) . . . . ?
C15 C16 C14 C18 -176.35(17) . . . . ?
C29 C28 C15 C10 6.9(3) . . . . ?
C29 C28 C15 C16 -172.33(14) . . . . ?
C29 C28 C47 C48 -111.39(18) . . . . ?
C29 C28 C47 C52 69.3(2) . . . . ?
C29 C34 C33 C32 0.5(3) . . . . ?
C29 C30 C31 C32 0.9(3) . . . . ?
C10 C15 C16 C17 -178.21(17) . . . . ?
C10 C15 C16 C14 -1.03(17) . . . . ?
C10 C9 C8 C4 -178.86(15) . . . . ?
C10 C9 C8 C13 -0.4(2) . . . . ?
C10 C11 C14 C16 -2.8(2) . . . . ?
C10 C11 C14 C18 175.73(19) . . . . ?
C10 C11 C12 C13 -0.7(3) . . . . ?
N1 C32 C33 C34 179.88(17) . . . . ?
N1 C32 C31 C30 179.47(18) . . . . ?
N1 C35 C36 C37 -179.40(19) . . . . ?
N1 C35 C40 C39 -179.7(2) . . . . ?
N1 C41 C42 C43 179.74(19) . . . . ?
N1 C41 C46 C45 -179.4(2) . . . . ?
C16 C15 C10 C9 -178.45(16) . . . . ?
C16 C15 C10 C11 -0.72(17) . . . . ?
C16 C17 C20 C23 179.30(16) . . . . ?
C16 C17 C20 C19 -1.2(3) . . . . ?
C16 C14 C18 C19 -0.7(3) . . . . ?
C47 C28 C15 C10 -175.42(14) . . . . ?
C47 C28 C15 C16 5.4(3) . . . . ?
C47 C28 C29 C34 -103.72(18) . . . . ?
C47 C28 C29 C30 74.4(2) . . . . ?
C47 C48 C49 C50 -0.9(3) . . . . ?
C47 C52 C51 C50 0.7(3) . . . . ?
C9 C10 C11 C14 -179.80(14) . . . . ?
C9 C10 C11 C12 1.4(3) . . . . ?
C9 C8 C4 C3 -64.6(2) . . . . ?
C9 C8 C4 C5 117.2(2) . . . . ?
C9 C8 C13 C12 1.2(3) . . . . ?
C8 C4 C3 O1 0.1(3) . . . . ?
C8 C4 C3 C2 -177.80(17) . . . . ?
C8 C4 C5 C6 179.33(19) . . . . ?
C8 C13 C12 C11 -0.7(3) . . . . ?
C17 C16 C14 C11 179.97(15) . . . . ?
C17 C16 C14 C18 1.3(3) . . . . ?
C17 C20 C23 C22 -66.3(2) . . . . ?
C17 C20 C23 C24 116.5(2) . . . . ?
C17 C20 C19 C18 1.8(3) . . . . ?
C11 C10 C9 C8 -0.9(2) . . . . ?
C11 C14 C18 C19 -179.1(2) . . . . ?
C4 C8 C13 C12 179.65(18) . . . . ?
C4 C3 C2 C1 -0.8(3) . . . . ?
C4 C5 C6 C1 -2.2(4) . . . . ?
C14 C16 C17 C20 -0.3(2) . . . . ?
C14 C11 C12 C13 -179.13(19) . . . . ?
C20 C23 C22 O2 1.4(3) . . . . ?
C20 C23 C22 C25 -177.44(19) . . . . ?
C20 C23 C24 C27 178.2(2) . . . . ?
C20 C19 C18 C14 -0.9(3) . . . . ?
C34 C29 C30 C31 -0.6(3) . . . . ?
C3 C4 C5 C6 1.1(3) . . . . ?
C3 C2 C1 C6 -0.3(3) . . . . ?
C50 N2 C53 C58 -137.0(2) . . . . ?
C50 N2 C53 C54 41.3(3) . . . . ?
C50 N2 C59 C60 36.2(3) . . . . ?
C50 N2 C59 C64 -144.0(2) . . . . ?
C23 C20 C19 C18 -178.7(2) . . . . ?
C23 C22 C25 C26 -0.8(4) . . . . ?
C23 C24 C27 C26 -0.7(4) . . . . ?
C48 C47 C52 C51 -3.8(3) . . . . ?
C53 N2 C50 C49 -126.0(2) . . . . ?
C53 N2 C50 C51 52.9(3) . . . . ?
C53 N2 C59 C60 -154.6(2) . . . . ?
C53 N2 C59 C64 25.2(3) . . . . ?
C53 C58 C57 C56 -1.0(3) . . . . ?
C53 C54 C55 C56 -1.2(3) . . . . ?
C32 N1 C35 C36 46.6(3) . . . . ?
C32 N1 C35 C40 -133.0(2) . . . . ?
C32 N1 C41 C42 33.0(3) . . . . ?
C32 N1 C41 C46 -147.1(2) . . . . ?
C35 N1 C32 C33 -123.3(2) . . . . ?
C35 N1 C32 C31 56.8(3) . . . . ?
C35 N1 C41 C42 -147.7(2) . . . . ?
C35 N1 C41 C46 32.1(3) . . . . ?
C35 C36 C37 C38 -1.6(3) . . . . ?
C35 C40 C39 C38 -0.3(4) . . . . ?
C59 N2 C50 C49 43.6(3) . . . . ?
C59 N2 C50 C51 -137.6(2) . . . . ?
C59 N2 C53 C58 53.4(3) . . . . ?
C59 N2 C53 C54 -128.3(2) . . . . ?
C59 C60 C61 C62 -0.4(4) . . . . ?
C59 C64 C63 C62 -0.1(4) . . . . ?
C33 C32 C31 C30 -0.4(3) . . . . ?
C30 C29 C34 C33 -0.1(3) . . . . ?
C52 C47 C48 C49 3.9(3) . . . . ?
C49 C50 C51 C52 2.4(3) . . . . ?
C13 C8 C4 C3 117.0(2) . . . . ?
C13 C8 C4 C5 -61.2(3) . . . . ?
C41 N1 C32 C33 55.9(3) . . . . ?
C41 N1 C32 C31 -124.0(2) . . . . ?
C41 N1 C35 C36 -132.7(2) . . . . ?
C41 N1 C35 C40 47.7(3) . . . . ?
C41 C42 C43 C44 -1.0(3) . . . . ?
C41 C46 C45 C44 0.4(4) . . . . ?
C2 C1 C6 C5 1.8(3) . . . . ?
C58 C53 C54 C55 0.3(3) . . . . ?
C31 C32 C33 C34 -0.2(3) . . . . ?
C19 C20 C23 C22 114.2(2) . . . . ?
C19 C20 C23 C24 -63.0(3) . . . . ?
C12 C11 C14 C16 175.82(19) . . . . ?
C12 C11 C14 C18 -5.6(3) . . . . ?
C51 C50 C49 C48 -2.3(3) . . . . ?
C36 C35 C40 C39 0.7(3) . . . . ?
C36 C37 C38 C39 2.1(3) . . . . ?
C5 C4 C3 O1 178.34(18) . . . . ?
C5 C4 C3 C2 0.5(3) . . . . ?
C22 C23 C24 C27 1.0(3) . . . . ?
C57 C56 C55 C54 1.1(3) . . . . ?
C54 C53 C58 C57 0.8(3) . . . . ?
C42 C41 C46 C45 0.4(3) . . . . ?
C42 C43 C44 C45 1.7(4) . . . . ?
C46 C41 C42 C43 -0.1(3) . . . . ?
C40 C35 C36 C37 0.2(3) . . . . ?
C60 C59 C64 C63 -1.5(3) . . . . ?
C60 C61 C62 C63 -1.2(4) . . . . ?
C64 C59 C60 C61 1.7(3) . . . . ?
C55 C56 C57 C58 0.1(3) . . . . ?
C24 C23 C22 O2 178.67(19) . . . . ?
C24 C23 C22 C25 -0.2(3) . . . . ?
C24 C27 C26 C25 -0.3(4) . . . . ?
C37 C38 C39 C40 -1.2(4) . . . . ?
C43 C44 C45 C46 -1.4(4) . . . . ?
C61 C62 C63 C64 1.5(4) . . . . ?
C27 C26 C25 C22 1.1(4) . . . . ?
C7 O1 C3 C4 -171.8(2) . . . . ?
C7 O1 C3 C2 6.0(3) . . . . ?
C21 O2 C22 C23 179.9(3) . . . . ?
C21 O2 C22 C25 -1.3(4) . . . . ?

loop_
_smtbx_masks_void_nr
_smtbx_masks_void_average_x
_smtbx_masks_void_average_y
_smtbx_masks_void_average_z
_smtbx_masks_void_volume
_smtbx_masks_void_count_electrons
_smtbx_masks_void_content
1 0.000 0.000 0.000 158.6 12.1 ?
2 0.000 0.500 0.500 158.6 12.1 ?
3 0.208 0.250 0.463 7.3 0.4 ?
4 0.208 0.250 0.962 7.3 0.4 ?
5 0.792 0.750 0.038 7.3 0.4 ?
6 0.792 0.750 0.538 7.3 0.4 ?
